data_9010459
loop_
_publ_author_name
'Kubo, A.'
'Kiefer, B.'
'Shim, S. H.'
'Shen, G.'
'Prakapenka, V. B.'
'Duffy, T. S.'

_publ_section_title
;
 Rietveld structure refinement of MgGeO3 post-perovskite phase to 1 Mbar
 Sample: B017, P = 92.1 GPa, T = 1740 K
;
_journal_name_full 'American Mineralogist'
_journal_page_first 965
_journal_page_last 976
_journal_paper_doi 10.2138/am.2008.2691
_journal_volume 93
_journal_year 2008
_chemical_compound_source Synthetic
_chemical_formula_structural MgGeO3
_chemical_formula_sum 'Ge Mg O3'
_space_group_IT_number 63
_symmetry_space_group_name_Hall '-C 2c 2'
_symmetry_space_group_name_H-M 'C m c m'
_cell_angle_alpha 90
_cell_angle_beta 90
_cell_angle_gamma 90
_cell_length_a 2.6001
_cell_length_b 8.4123
_cell_length_c 6.4099
_cell_formula_units_Z 4
_cell_volume 140.203
_database_code_amcsd 0004591
_diffrn_ambient_pressure 9.21e+07
_diffrn_ambient_temperature 1740
_exptl_crystal_density_diffrn 6.865
_cod_original_formula_sum 'Mg Ge O3'
_cod_database_code 9010459
_amcsd_formula_title MgGeO3

loop_
_space_group_symop_operation_xyz
x,y,z
1/2+x,1/2+y,z
x,-y,1/2+z
1/2+x,1/2-y,1/2+z
-x,y,1/2-z
1/2-x,1/2+y,1/2-z
-x,y,z
1/2-x,1/2+y,z
x,-y,-z
1/2+x,1/2-y,-z
x,y,1/2-z
1/2+x,1/2+y,1/2-z
-x,-y,1/2+z
1/2-x,1/2-y,1/2+z
-x,-y,-z
1/2-x,1/2-y,-z

loop_
_atom_site_label
_atom_site_fract_x
_atom_site_fract_y
_atom_site_fract_z
Mg 0.00000 0.26140 0.25000
Ge 0.00000 0.00000 0.00000
O1 0.00000 0.91010 0.25000
O2 0.00000 0.64320 0.44170

loop_
_cod_related_entry_id
_cod_related_entry_database
_cod_related_entry_code
1 AMCSD 0004591
